data_4340338
loop_
_publ_author_name
'Khatun, Mansura'
'Stoyko, Stanislav S.'
'Mar, Arthur'

_publ_section_title
;
 Quaternary Arsenides ACdGeAs2 (A = K, Rb) Built of Ethane-Like Ge2As6
 Units.
;
_journal_issue 14
_journal_name_full 'Inorganic chemistry'
_journal_page_first 7756
_journal_page_last 7762
_journal_paper_doi 10.1021/ic5011264
_journal_volume 53
_journal_year 2014
_chemical_formula_structural 'K Cd Ge As2'
_chemical_formula_sum 'As2 Cd Ge K'
_chemical_formula_weight 373.93
_chemical_name_common 'potassium cadmium germanium arsenide (1/1/1/2)'
_chemical_name_systematic 'potassium cadmium germanium arsenide (1/1/1/2)'
_space_group_IT_number 2
_symmetry_cell_setting triclinic
_symmetry_space_group_name_Hall '-P 1'
_symmetry_space_group_name_H-M 'P -1'
_atom_sites_solution_primary direct
_atom_sites_solution_secondary difmap
_audit_creation_method SHELXL-97
_cell_angle_alpha 71.019(3)
_cell_angle_beta 75.257(3)
_cell_angle_gamma 73.746(3)
_cell_formula_units_Z 4
_cell_length_a 8.0040(18)
_cell_length_b 8.4023(19)
_cell_length_c 8.703(2)
_cell_measurement_reflns_used 4444
_cell_measurement_temperature 173(2)
_cell_measurement_theta_max 32.99
_cell_measurement_theta_min 2.52
_cell_volume 522.7(2)
_computing_cell_refinement 'Bruker SAINT 7.68A (Bruker, 2009)'
_computing_data_collection 'Bruker SMART 5.054 (Bruker, 1999)'
_computing_data_reduction 'Bruker SAINT 7.68A'
_computing_molecular_graphics 'ATOMS 5.1 (Dowty, 1999)'
_computing_publication_material 'Bruker SHELXTL 6.12'
_computing_structure_refinement 'Bruker SHELXTL 6.12'
_computing_structure_solution 'Bruker SHELXTL 6.12'
_diffrn_ambient_temperature 173(2)
_diffrn_measured_fraction_theta_full 0.945
_diffrn_measured_fraction_theta_max 0.945
_diffrn_measurement_device_type 'Bruker PLATFORM/SMART APEX II CCD'
_diffrn_measurement_method '\w scans'
_diffrn_radiation_monochromator graphite
_diffrn_radiation_source 'fine-focus sealed tube'
_diffrn_radiation_type MoK\a
_diffrn_radiation_wavelength 0.71073
_diffrn_reflns_av_R_equivalents 0.0252
_diffrn_reflns_av_sigmaI/netI 0.0389
_diffrn_reflns_limit_h_max 12
_diffrn_reflns_limit_h_min -12
_diffrn_reflns_limit_k_max 12
_diffrn_reflns_limit_k_min -12
_diffrn_reflns_limit_l_max 13
_diffrn_reflns_limit_l_min -13
_diffrn_reflns_number 7236
_diffrn_reflns_theta_full 33.29
_diffrn_reflns_theta_max 33.29
_diffrn_reflns_theta_min 2.52
_exptl_absorpt_coefficient_mu 22.998
_exptl_absorpt_correction_T_max 0.5474
_exptl_absorpt_correction_T_min 0.1062
_exptl_absorpt_correction_type numerical
_exptl_absorpt_process_details 'Bruker SHELXTL 6.12 (Sheldrick, 2001)'
_exptl_crystal_colour grey
_exptl_crystal_density_diffrn 4.752
_exptl_crystal_density_method 'not measured'
_exptl_crystal_description plate
_exptl_crystal_F_000 660
_exptl_crystal_size_max 0.18
_exptl_crystal_size_mid 0.06
_exptl_crystal_size_min 0.04
_refine_diff_density_max 1.026
_refine_diff_density_min -0.884
_refine_diff_density_rms 0.238
_refine_ls_extinction_coef 0.00631(16)
_refine_ls_extinction_expression Fc^*^=kFc[1+0.001xFc^2^\l^3^/sin(2\q)]^-1/4^
_refine_ls_extinction_method SHELXL
_refine_ls_goodness_of_fit_ref 0.996
_refine_ls_matrix_type full
_refine_ls_number_parameters 92
_refine_ls_number_reflns 3808
_refine_ls_number_restraints 0
_refine_ls_restrained_S_all 0.996
_refine_ls_R_factor_all 0.0318
_refine_ls_R_factor_gt 0.0239
_refine_ls_shift/su_max 0.001
_refine_ls_shift/su_mean 0.000
_refine_ls_structure_factor_coef Fsqd
_refine_ls_weighting_details 'calc w=1/[\s^2^(Fo^2^)+(0.0141P)^2^+0.0000P] where P=(Fo^2^+2Fc^2^)/3'
_refine_ls_weighting_scheme calc
_refine_ls_wR_factor_gt 0.0432
_refine_ls_wR_factor_ref 0.0455
_reflns_number_gt 3249
_reflns_number_total 3808
_reflns_threshold_expression I>2\s(I)
_cod_data_source_file ic5011264_si_002.cif
_cod_data_source_block KCdGeAs2
_cod_depositor_comments 'Adding full bibliography for 4340338--4340339.cif.'
_cod_database_code 4340338

loop_
_symmetry_equiv_pos_as_xyz
'x, y, z'
'-x, -y, -z'

loop_
_atom_site_label
_atom_site_type_symbol
_atom_site_fract_x
_atom_site_fract_y
_atom_site_fract_z
_atom_site_U_iso_or_equiv
_atom_site_adp_type
_atom_site_occupancy
_atom_site_symmetry_multiplicity
_atom_site_calc_flag
K1 K 0.54318(11) 0.23215(11) 0.67684(10) 0.01810(16) Uani 1 1 d
K2 K 0.55834(11) 0.19480(10) 0.19075(10) 0.01703(15) Uani 1 1 d
Cd1 Cd 0.00614(3) 0.10236(3) 0.31500(3) 0.01151(6) Uani 1 1 d
Cd2 Cd 0.02515(3) 0.17290(3) 0.83388(3) 0.01316(6) Uani 1 1 d
Ge1 Ge 0.04585(5) 0.41453(4) 0.40079(4) 0.00876(7) Uani 1 1 d
Ge2 Ge 0.84076(5) 0.55190(4) 0.02600(4) 0.00858(7) Uani 1 1 d
As1 As 0.20674(5) 0.12778(4) 0.53488(4) 0.00981(7) Uani 1 1 d
As2 As 0.22797(5) 0.59126(4) 0.67993(4) 0.00972(7) Uani 1 1 d
As3 As 0.24063(5) 0.12951(4) 0.03622(4) 0.01026(7) Uani 1 1 d
As4 As 0.24921(5) 0.55556(4) 0.16681(4) 0.00968(7) Uani 1 1 d

loop_
_atom_site_aniso_label
_atom_site_aniso_U_11
_atom_site_aniso_U_22
_atom_site_aniso_U_33
_atom_site_aniso_U_23
_atom_site_aniso_U_13
_atom_site_aniso_U_12
K1 0.0182(4) 0.0173(4) 0.0163(3) -0.0032(3) -0.0001(3) -0.0042(3)
K2 0.0167(4) 0.0151(4) 0.0194(4) -0.0034(3) -0.0058(3) -0.0027(3)
Cd1 0.01503(12) 0.00938(11) 0.01014(11) -0.00232(9) -0.00198(9) -0.00334(9)
Cd2 0.01640(13) 0.01231(12) 0.01099(11) -0.00477(9) -0.00489(9) 0.00060(10)
Ge1 0.01144(17) 0.00764(16) 0.00738(15) -0.00233(12) -0.00206(12) -0.00167(13)
Ge2 0.00978(16) 0.00829(16) 0.00745(15) -0.00211(12) -0.00175(12) -0.00148(13)
As1 0.01135(16) 0.00869(15) 0.00864(14) -0.00138(12) -0.00251(12) -0.00150(13)
As2 0.00983(16) 0.01042(16) 0.00817(14) -0.00191(12) -0.00126(12) -0.00214(13)
As3 0.01140(16) 0.00931(16) 0.00942(15) -0.00282(12) -0.00262(12) -0.00024(13)
As4 0.01047(16) 0.00996(16) 0.00930(15) -0.00289(12) -0.00180(12) -0.00297(13)

loop_
_atom_type_symbol
_atom_type_description
_atom_type_scat_dispersion_real
_atom_type_scat_dispersion_imag
_atom_type_scat_source
K K 0.2009 0.2494 'International Tables Vol C Tables 4.2.6.8 and 6.1.1.4'
Ge Ge 0.1547 1.8001 'International Tables Vol C Tables 4.2.6.8 and 6.1.1.4'
As As 0.0499 2.0058 'International Tables Vol C Tables 4.2.6.8 and 6.1.1.4'
Cd Cd -0.8075 1.2024 'International Tables Vol C Tables 4.2.6.8 and 6.1.1.4'

loop_
_geom_angle_atom_site_label_1
_geom_angle_atom_site_label_2
_geom_angle_atom_site_label_3
_geom_angle
_geom_angle_site_symmetry_1
_geom_angle_site_symmetry_3
As2 K1 As2 93.94(2) 2_666 .
As2 K1 As3 167.92(3) 2_666 1_556
As2 K1 As3 74.00(2) . 1_556
As2 K1 As4 83.77(3) 2_666 2_666
As2 K1 As4 80.85(3) . 2_666
As3 K1 As4 94.75(3) 1_556 2_666
As2 K1 As3 119.88(3) 2_666 2_656
As2 K1 As3 138.90(3) . 2_656
As3 K1 As3 71.46(2) 1_556 2_656
As4 K1 As3 80.49(3) 2_666 2_656
As2 K1 As1 100.21(3) 2_666 .
As2 K1 As1 80.50(2) . .
As3 K1 As1 77.48(2) 1_556 .
As4 K1 As1 161.15(3) 2_666 .
As3 K1 As1 112.39(3) 2_656 .
As2 K1 K2 126.88(3) 2_666 2_656
As2 K1 K2 122.34(3) . 2_656
As3 K1 K2 61.79(2) 1_556 2_656
As4 K1 K2 134.74(3) 2_666 2_656
As3 K1 K2 56.17(2) 2_656 2_656
As1 K1 K2 56.220(19) . 2_656
As2 K1 As1 72.10(2) 2_666 2_656
As2 K1 As1 148.55(3) . 2_656
As3 K1 As1 118.00(3) 1_556 2_656
As4 K1 As1 123.70(3) 2_666 2_656
As3 K1 As1 70.05(2) 2_656 2_656
As1 K1 As1 74.74(2) . 2_656
K2 K1 As1 56.58(2) 2_656 2_656
As2 K1 Cd1 79.55(2) 2_666 2_656
As2 K1 Cd1 163.22(3) . 2_656
As3 K1 Cd1 112.23(2) 1_556 2_656
As4 K1 Cd1 83.06(2) 2_666 2_656
As3 K1 Cd1 41.208(13) 2_656 2_656
As1 K1 Cd1 115.75(3) . 2_656
K2 K1 Cd1 73.04(3) 2_656 2_656
As1 K1 Cd1 43.573(13) 2_656 2_656
As2 K1 Ge2 129.93(3) 2_666 2_666
As2 K1 Ge2 38.268(13) . 2_666
As3 K1 Ge2 38.687(15) 1_556 2_666
As4 K1 Ge2 76.05(2) 2_666 2_666
As3 K1 Ge2 101.45(3) 2_656 2_666
As1 K1 Ge2 87.57(2) . 2_666
K2 K1 Ge2 98.59(3) 2_656 2_666
As1 K1 Ge2 154.71(3) 2_656 2_666
Cd1 K1 Ge2 140.31(2) 2_656 2_666
As2 K1 Cd2 134.10(2) 2_666 .
As2 K1 Cd2 63.10(2) . .
As3 K1 Cd2 39.444(12) 1_556 .
As4 K1 Cd2 126.06(2) 2_666 .
As3 K1 Cd2 100.71(2) 2_656 .
As1 K1 Cd2 40.393(15) . .
K2 K1 Cd2 59.245(19) 2_656 .
As1 K1 Cd2 106.30(2) 2_656 .
Cd1 K1 Cd2 131.85(3) 2_656 .
Ge2 K1 Cd2 50.579(15) 2_666 .
As2 K1 K2 50.69(2) 2_666 .
As2 K1 K2 99.89(2) . .
As3 K1 K2 129.60(3) 1_556 .
As4 K1 K2 134.45(3) 2_666 .
As3 K1 K2 119.18(3) 2_656 .
As1 K1 K2 52.432(17) . .
K2 K1 K2 83.32(2) 2_656 .
As1 K1 K2 49.345(16) 2_656 .
Cd1 K1 K2 88.01(2) 2_656 .
Ge2 K1 K2 130.35(3) 2_666 .
Cd2 K1 K2 92.34(2) . .
As4 K2 As2 82.95(3) . 2_666
As4 K2 As3 75.51(2) . .
As2 K2 As3 158.29(3) 2_666 .
As4 K2 As4 81.25(2) . 2_665
As2 K2 As4 76.34(2) 2_666 2_665
As3 K2 As4 97.39(3) . 2_665
As4 K2 As1 141.80(3) . 2_656
As2 K2 As1 76.76(2) 2_666 2_656
As3 K2 As1 122.57(3) . 2_656
As4 K2 As1 123.57(3) 2_665 2_656
As4 K2 As1 70.80(2) . .
As2 K2 As1 100.02(3) 2_666 .
As3 K2 As1 75.64(3) . .
As4 K2 As1 152.05(3) 2_665 .
As1 K2 As1 81.22(2) 2_656 .
As4 K2 K1 123.09(3) . 2_656
As2 K2 K1 137.06(3) 2_666 2_656
As3 K2 K1 60.80(2) . 2_656
As4 K2 K1 135.60(3) 2_665 2_656
As1 K2 K1 61.78(2) 2_656 2_656
As1 K2 K1 64.69(2) . 2_656
As4 K2 As3 139.25(3) . 2_655
As2 K2 As3 126.88(3) 2_666 2_655
As3 K2 As3 71.11(2) . 2_655
As4 K2 As3 80.55(3) 2_665 2_655
As1 K2 As3 77.59(2) 2_656 2_655
As1 K2 As3 120.80(3) . 2_655
K1 K2 As3 56.50(2) 2_656 2_655
As4 K2 Cd1 127.13(3) . 1_655
As2 K2 Cd1 44.210(14) 2_666 1_655
As3 K2 Cd1 156.98(3) . 1_655
As4 K2 Cd1 83.77(2) 2_665 1_655
As1 K2 Cd1 43.809(13) 2_656 1_655
As1 K2 Cd1 113.27(3) . 1_655
K1 K2 Cd1 102.59(3) 2_656 1_655
As3 K2 Cd1 86.51(2) 2_655 1_655
As4 K2 Ge2 39.346(13) . 2_665
As2 K2 Ge2 119.35(3) 2_666 2_665
As3 K2 Ge2 39.234(16) . 2_665
As4 K2 Ge2 77.69(2) 2_665 2_665
As1 K2 Ge2 157.42(3) 2_656 2_665
As1 K2 Ge2 80.38(2) . 2_665
K1 K2 Ge2 98.30(3) 2_656 2_665
As3 K2 Ge2 100.94(2) 2_655 2_665
Cd1 K2 Ge2 158.48(3) 1_655 2_665
As4 K2 Cd2 169.70(3) . 2_656
As2 K2 Cd2 91.27(3) 2_666 2_656
As3 K2 Cd2 109.59(3) . 2_656
As4 K2 Cd2 89.12(2) 2_665 2_656
As1 K2 Cd2 43.291(15) 2_656 2_656
As1 K2 Cd2 118.80(2) . 2_656
K1 K2 Cd2 66.68(2) 2_656 2_656
As3 K2 Cd2 40.979(13) 2_655 2_656
Cd1 K2 Cd2 47.391(15) 1_655 2_656
Ge2 K2 Cd2 141.70(2) 2_665 2_656
As4 K2 Ge2 77.60(3) . .
As2 K2 Ge2 37.970(15) 2_666 .
As3 K2 Ge2 131.33(3) . .
As4 K2 Ge2 38.494(13) 2_665 .
As1 K2 Ge2 103.50(3) 2_656 .
As1 K2 Ge2 130.56(2) . .
K1 K2 Ge2 159.27(3) 2_656 .
As3 K2 Ge2 108.05(3) 2_655 .
Cd1 K2 Ge2 60.110(17) 1_655 .
Ge2 K2 Ge2 98.38(2) 2_665 .
Cd2 K2 Ge2 92.59(3) 2_656 .
As3 Cd1 As1 129.950(15) . 2_556
As3 Cd1 As2 111.494(15) . 2_566
As1 Cd1 As2 101.76(2) 2_556 2_566
As3 Cd1 As1 101.09(2) . .
As1 Cd1 As1 112.694(17) 2_556 .
As2 Cd1 As1 94.503(17) 2_566 .
As3 Cd1 Ge1 97.584(16) . .
As1 Cd1 Ge1 132.436(17) 2_556 .
As2 Cd1 Ge1 50.299(17) 2_566 .
As1 Cd1 Ge1 48.620(11) . .
As3 Cd1 Cd2 74.549(16) . 2_556
As1 Cd1 Cd2 55.552(15) 2_556 2_556
As2 Cd1 Cd2 126.441(18) 2_566 2_556
As1 Cd1 Cd2 137.990(13) . 2_556
Ge1 Cd1 Cd2 170.065(12) . 2_556
As3 Cd1 Cd1 137.801(18) . 2_556
As1 Cd1 Cd1 58.782(12) 2_556 2_556
As2 Cd1 Cd1 104.552(15) 2_566 2_556
As1 Cd1 Cd1 53.911(15) . 2_556
Ge1 Cd1 Cd1 88.754(18) . 2_556
Cd2 Cd1 Cd1 101.15(2) 2_556 2_556
As3 Cd1 K2 105.79(2) . 1_455
As1 Cd1 K2 60.850(19) 2_556 1_455
As2 Cd1 K2 59.636(17) 2_566 1_455
As1 Cd1 K2 147.991(17) . 1_455
Ge1 Cd1 K2 109.910(17) . 1_455
Cd2 Cd1 K2 67.454(15) 2_556 1_455
Cd1 Cd1 K2 111.062(18) 2_556 1_455
As3 Cd1 K1 62.730(17) . 2_656
As1 Cd1 K1 97.03(2) 2_556 2_656
As2 Cd1 K1 157.972(16) 2_566 2_656
As1 Cd1 K1 67.417(19) . 2_656
Ge1 Cd1 K1 108.03(2) . 2_656
Cd2 Cd1 K1 74.090(19) 2_556 2_656
Cd1 Cd1 K1 75.594(16) 2_556 2_656
K2 Cd1 K1 141.54(2) 1_455 2_656
As3 Cd2 As4 114.842(17) 1_556 2_566
As3 Cd2 As1 111.73(2) 1_556 .
As4 Cd2 As1 117.277(15) 2_566 .
As3 Cd2 Cd1 126.155(14) 1_556 2_556
As4 Cd2 Cd1 116.412(18) 2_566 2_556
As1 Cd2 Cd1 55.451(13) . 2_556
As3 Cd2 Cd2 69.300(16) 1_556 2_557
As4 Cd2 Cd2 113.871(18) 2_566 2_557
As1 Cd2 Cd2 120.515(19) . 2_557
Cd1 Cd2 Cd2 76.01(2) 2_556 2_557
As3 Cd2 K2 65.024(18) 1_556 2_656
As4 Cd2 K2 175.598(17) 2_566 2_656
As1 Cd2 K2 59.771(15) . 2_656
Cd1 Cd2 K2 65.155(19) 2_556 2_656
Cd2 Cd2 K2 70.375(18) 2_557 2_656
As3 Cd2 K1 56.203(19) 1_556 .
As4 Cd2 K1 121.89(2) 2_566 .
As1 Cd2 K1 59.949(15) . .
Cd1 Cd2 K1 106.361(15) 2_556 .
Cd2 Cd2 K1 113.200(16) 2_557 .
K2 Cd2 K1 54.07(2) 2_656 .
As3 Cd2 K2 95.91(2) 1_556 1_456
As4 Cd2 K2 53.797(17) 2_566 1_456
As1 Cd2 K2 150.863(16) . 1_456
Cd1 Cd2 K2 101.036(18) 2_556 1_456
Cd2 Cd2 K2 60.087(16) 2_557 1_456
K2 Cd2 K2 130.463(15) 2_656 1_456
K1 Cd2 K2 149.113(18) . 1_456
Ge1 Ge1 As4 107.36(3) 2_566 .
Ge1 Ge1 As1 107.86(3) 2_566 .
As4 Ge1 As1 108.83(2) . .
Ge1 Ge1 As2 106.61(2) 2_566 2_566
As4 Ge1 As2 112.55(2) . 2_566
As1 Ge1 As2 113.33(2) . 2_566
Ge1 Ge1 Cd1 146.39(2) 2_566 .
As4 Ge1 Cd1 106.211(19) . .
As1 Ge1 Cd1 61.779(19) . .
As2 Ge1 Cd1 57.888(12) 2_566 .
Ge2 Ge2 As2 100.32(2) 2_765 2_666
Ge2 Ge2 As4 101.09(2) 2_765 2_665
As2 Ge2 As4 117.23(2) 2_666 2_665
Ge2 Ge2 As3 111.43(2) 2_765 2_665
As2 Ge2 As3 112.858(18) 2_666 2_665
As4 Ge2 As3 112.43(2) 2_665 2_665
Ge2 Ge2 K2 142.90(3) 2_765 2_665
As2 Ge2 K2 116.38(2) 2_666 2_665
As4 Ge2 K2 58.286(19) 2_665 2_665
As3 Ge2 K2 60.252(16) 2_665 2_665
Ge2 Ge2 K1 142.28(2) 2_765 2_666
As2 Ge2 K1 58.291(19) 2_666 2_666
As4 Ge2 K1 116.16(2) 2_665 2_666
As3 Ge2 K1 60.660(18) 2_665 2_666
K2 Ge2 K1 69.09(2) 2_665 2_666
Ge2 Ge2 K2 115.79(3) 2_765 .
As2 Ge2 K2 58.550(16) 2_666 .
As4 Ge2 K2 58.934(19) 2_665 .
As3 Ge2 K2 132.78(2) 2_665 .
K2 Ge2 K2 81.62(2) 2_665 .
K1 Ge2 K2 81.21(2) 2_666 .
Ge1 As1 Cd1 112.94(2) . 2_556
Ge1 As1 Cd2 89.095(18) . .
Cd1 As1 Cd2 68.996(14) 2_556 .
Ge1 As1 Cd1 69.601(18) . .
Cd1 As1 Cd1 67.307(17) 2_556 .
Cd2 As1 Cd1 117.12(2) . .
Ge1 As1 K2 160.19(2) . 2_656
Cd1 As1 K2 75.34(2) 2_556 2_656
Cd2 As1 K2 76.94(2) . 2_656
Cd1 As1 K2 129.31(2) . 2_656
Ge1 As1 K2 86.67(2) . .
Cd1 As1 K2 138.147(19) 2_556 .
Cd2 As1 K2 151.249(19) . .
Cd1 As1 K2 87.87(2) . .
K2 As1 K2 98.78(2) 2_656 .
Ge1 As1 K1 102.05(2) . .
Cd1 As1 K1 131.63(2) 2_556 .
Cd2 As1 K1 79.66(2) . .
Cd1 As1 K1 160.209(18) . .
K2 As1 K1 62.00(2) 2_656 .
K2 As1 K1 73.48(2) . .
Ge1 As1 K1 125.93(2) . 2_656
Cd1 As1 K1 80.55(2) 2_556 2_656
Cd2 As1 K1 141.048(18) . 2_656
Cd1 As1 K1 69.010(19) . 2_656
K2 As1 K1 72.17(2) 2_656 2_656
K2 As1 K1 58.72(2) . 2_656
K1 As1 K1 105.26(2) . 2_656
Ge2 As2 Ge1 98.383(19) 2_666 2_566
Ge2 As2 Cd1 97.057(17) 2_666 2_566
Ge1 As2 Cd1 71.813(18) 2_566 2_566
Ge2 As2 K1 159.25(2) 2_666 2_666
Ge1 As2 K1 102.20(2) 2_566 2_666
Cd1 As2 K1 91.82(2) 2_566 2_666
Ge2 As2 K1 83.44(2) 2_666 .
Ge1 As2 K1 113.32(2) 2_566 .
Cd1 As2 K1 174.76(2) 2_566 .
K1 As2 K1 86.06(2) 2_666 .
Ge2 As2 K2 83.48(2) 2_666 2_666
Ge1 As2 K2 147.91(2) 2_566 2_666
Cd1 As2 K2 76.15(2) 2_566 2_666
K1 As2 K2 80.49(3) 2_666 2_666
K1 As2 K2 98.75(3) . 2_666
Ge2 As3 Cd2 84.510(15) 2_665 1_554
Ge2 As3 Cd1 90.501(15) 2_665 .
Cd2 As3 Cd1 98.25(2) 1_554 .
Ge2 As3 K2 80.51(2) 2_665 .
Cd2 As3 K2 159.88(2) 1_554 .
Cd1 As3 K2 95.25(2) . .
Ge2 As3 K1 80.653(19) 2_665 1_554
Cd2 As3 K1 84.35(3) 1_554 1_554
Cd1 As3 K1 170.53(2) . 1_554
K2 As3 K1 80.04(3) . 1_554
Ge2 As3 K1 139.18(2) 2_665 2_656
Cd2 As3 K1 135.00(2) 1_554 2_656
Cd1 As3 K1 76.06(2) . 2_656
K2 As3 K1 63.02(2) . 2_656
K1 As3 K1 108.54(2) 1_554 2_656
Ge2 As3 K2 137.77(2) 2_665 2_655
Cd2 As3 K2 73.997(19) 1_554 2_655
Cd1 As3 K2 127.76(2) . 2_655
K2 As3 K2 108.89(2) . 2_655
K1 As3 K2 61.71(2) 1_554 2_655
K1 As3 K2 75.20(2) 2_656 2_655
Ge1 As4 Ge2 91.46(2) . 2_665
Ge1 As4 Cd2 81.93(2) . 2_566
Ge2 As4 Cd2 95.86(2) 2_665 2_566
Ge1 As4 K2 92.41(2) . .
Ge2 As4 K2 82.37(2) 2_665 .
Cd2 As4 K2 174.05(2) 2_566 .
Ge1 As4 K2 166.49(2) . 2_665
Ge2 As4 K2 82.57(2) 2_665 2_665
Cd2 As4 K2 86.62(2) 2_566 2_665
K2 As4 K2 98.75(2) . 2_665
Ge1 As4 K1 106.67(2) . 2_666
Ge2 As4 K1 161.86(2) 2_665 2_666
Cd2 As4 K1 86.21(2) 2_566 2_666
K2 As4 K1 97.25(3) . 2_666
K2 As4 K1 79.56(3) 2_665 2_666

loop_
_geom_bond_atom_site_label_1
_geom_bond_atom_site_label_2
_geom_bond_distance
_geom_bond_site_symmetry_2
K1 As2 3.2904(10) 2_666
K1 As2 3.3507(11) .
K1 As3 3.4569(10) 1_556
K1 As4 3.4905(10) 2_666
K1 As3 3.5754(10) 2_656
K1 As1 3.6423(11) .
K1 K2 3.6501(14) 2_656
K1 As1 3.8609(11) 2_656
K1 Cd1 3.9041(11) 2_656
K1 Ge2 3.9129(10) 2_666
K1 Cd2 4.1396(12) .
K1 K2 4.3116(14) .
K2 As4 3.3177(10) .
K2 As2 3.3823(10) 2_666
K2 As3 3.4025(10) .
K2 As4 3.4027(10) 2_665
K2 As1 3.4360(10) 2_656
K2 As1 3.5647(10) .
K2 K1 3.6501(14) 2_656
K2 As3 3.6531(10) 2_655
K2 Cd1 3.8062(11) 1_655
K2 Ge2 3.8654(11) 2_665
K2 Cd2 3.8738(11) 2_656
K2 Ge2 3.9391(11) .
Cd1 As3 2.6500(6) .
Cd1 As1 2.7235(6) 2_556
Cd1 As2 2.7334(6) 2_566
Cd1 As1 2.8822(6) .
Cd1 Ge1 3.0659(7) .
Cd1 Cd2 3.0870(6) 2_556
Cd1 Cd1 3.1093(8) 2_556
Cd1 K2 3.8062(11) 1_455
Cd1 K1 3.9041(11) 2_656
Cd2 As3 2.6428(6) 1_556
Cd2 As4 2.6872(6) 2_566
Cd2 As1 2.7268(7) .
Cd2 Cd1 3.0870(6) 2_556
Cd2 Cd2 3.4003(8) 2_557
Cd2 K2 3.8738(11) 2_656
Cd2 K2 4.2095(11) 1_456
Ge1 Ge1 2.4417(8) 2_566
Ge1 As4 2.4542(6) .
Ge1 As1 2.4544(6) .
Ge1 As2 2.4829(7) 2_566
Ge2 Ge2 2.4266(9) 2_765
Ge2 As2 2.4393(7) 2_666
Ge2 As4 2.4726(6) 2_665
Ge2 As3 2.4787(8) 2_665
Ge2 K2 3.8654(11) 2_665
Ge2 K1 3.9129(10) 2_666
As1 Cd1 2.7235(6) 2_556
As1 K2 3.4359(10) 2_656
As1 K1 3.8609(11) 2_656
As2 Ge2 2.4394(7) 2_666
As2 Ge1 2.4829(7) 2_566
As2 Cd1 2.7334(6) 2_566
As2 K1 3.2904(10) 2_666
As2 K2 3.3824(10) 2_666
As3 Ge2 2.4787(8) 2_665
As3 Cd2 2.6428(6) 1_554
As3 K1 3.4569(10) 1_554
As3 K1 3.5754(10) 2_656
As3 K2 3.6531(10) 2_655
As4 Ge2 2.4726(6) 2_665
As4 Cd2 2.6872(6) 2_566
As4 K2 3.4027(10) 2_665
As4 K1 3.4905(10) 2_666
